data_4066485
loop_
_publ_author_name
'Lei, Hao'
'Fettinger, James C.'
'Power, Philip P.'

_publ_section_title
;
 Synthesis and Structures of Low-Valent Alkynyl Tin and Germanium
 Complexes Supported by Terphenyl Ligands: Heavier Group 14 Element
 Enediyne Analogues&#x2020;
;
_journal_issue 21
_journal_name_full Organometallics
_journal_page_first 5585
_journal_paper_doi 10.1021/om100492u
_journal_volume 29
_journal_year 2010
_chemical_formula_moiety 'C70 H92 Ge2 Si2'
_chemical_formula_sum 'C70 H92 Ge2 Si2'
_chemical_formula_weight 1134.80
_chemical_name_systematic
; 
 ? 
;
_space_group_IT_number 2
_symmetry_cell_setting triclinic
_symmetry_space_group_name_Hall '-P 1'
_symmetry_space_group_name_H-M 'P -1'
_atom_sites_solution_hydrogens geom
_atom_sites_solution_primary direct
_atom_sites_solution_secondary difmap
_audit_creation_method SHELXL-97
_cell_angle_alpha 115.8480(10)
_cell_angle_beta 98.2320(10)
_cell_angle_gamma 107.5880(10)
_cell_formula_units_Z 1
_cell_length_a 12.4748(14)
_cell_length_b 12.5284(8)
_cell_length_c 12.7044(8)
_cell_measurement_reflns_used 7198
_cell_measurement_temperature 90(2)
_cell_measurement_theta_max 27.51
_cell_measurement_theta_min 2.49
_cell_volume 1613.5(2)
_computing_cell_refinement 'Bruker SAINT'
_computing_data_collection 'Bruker APEX2'
_computing_data_reduction 'Bruker SAINT'
_computing_molecular_graphics 'Bruker SHELXTL'
_computing_publication_material 'Bruker SHELXTL'
_computing_structure_refinement 'SHELXL-97 (Sheldrick, 1997)'
_computing_structure_solution 'SHELXS-97 (Sheldrick, 1990)'
_diffrn_ambient_temperature 90(2)
_diffrn_measured_fraction_theta_full 0.998
_diffrn_measured_fraction_theta_max 0.998
_diffrn_measurement_device_type 'Bruker APEX-II CCD'
_diffrn_measurement_method '\f and \w scans'
_diffrn_radiation_monochromator graphite
_diffrn_radiation_source 'fine-focus sealed tube'
_diffrn_radiation_type MoK\a
_diffrn_radiation_wavelength 0.71073
_diffrn_reflns_av_R_equivalents 0.0302
_diffrn_reflns_av_sigmaI/netI 0.0332
_diffrn_reflns_limit_h_max 14
_diffrn_reflns_limit_h_min -14
_diffrn_reflns_limit_k_max 15
_diffrn_reflns_limit_k_min -15
_diffrn_reflns_limit_l_max 15
_diffrn_reflns_limit_l_min -15
_diffrn_reflns_number 17403
_diffrn_reflns_theta_full 25.25
_diffrn_reflns_theta_max 25.25
_diffrn_reflns_theta_min 2.49
_diffrn_standards_number 0
_exptl_absorpt_coefficient_mu 1.007
_exptl_absorpt_correction_T_max 0.9329
_exptl_absorpt_correction_T_min 0.8887
_exptl_absorpt_correction_type multi-scan
_exptl_crystal_colour yellow
_exptl_crystal_density_diffrn 1.168
_exptl_crystal_density_method 'not measured'
_exptl_crystal_description block
_exptl_crystal_F_000 604
_exptl_crystal_size_max 0.12
_exptl_crystal_size_mid 0.11
_exptl_crystal_size_min 0.07
_refine_diff_density_max 0.602
_refine_diff_density_min -0.303
_refine_diff_density_rms 0.054
_refine_ls_extinction_method none
_refine_ls_goodness_of_fit_ref 1.024
_refine_ls_hydrogen_treatment constr
_refine_ls_matrix_type full
_refine_ls_number_parameters 334
_refine_ls_number_reflns 5815
_refine_ls_number_restraints 0
_refine_ls_restrained_S_all 1.024
_refine_ls_R_factor_all 0.0381
_refine_ls_R_factor_gt 0.0302
_refine_ls_shift/su_max 0.000
_refine_ls_shift/su_mean 0.000
_refine_ls_structure_factor_coef Fsqd
_refine_ls_weighting_details 'calc w=1/[\s^2^(Fo^2^)+(0.0400P)^2^+0.8324P] where P=(Fo^2^+2Fc^2^)/3'
_refine_ls_weighting_scheme calc
_refine_ls_wR_factor_gt 0.0755
_refine_ls_wR_factor_ref 0.0776
_reflns_number_gt 5093
_reflns_number_total 5815
_reflns_threshold_expression >2sigma(I)
_cod_data_source_file om100492u_si_001.cif
_cod_data_source_block hl51_Ar'(Me3SiCC)GeGe(CCSiMe3)Ar'
_cod_depositor_comments
;
The following automatic conversions were performed:

'_symmetry_cell_setting' value 'Triclinic' changed to 'triclinic'
according to /home/saulius/struct/CIF-dictionaries/cif_core.dic
dictionary named 'cif_core.dic' version 2.4.1 from
2010-06-29.

'_refine_ls_hydrogen_treatment' value 'CONSTR' changed
to 'constr' according to
/home/saulius/struct/CIF-dictionaries/cif_core.dic dictionary named
'cif_core.dic' version 2.4.1 from 2010-06-29.

Automatic conversion script
Id: cif_fix_values 1715 2011-07-08 13:25:40Z adriana 
;
_cod_database_code 4066485

loop_
_symmetry_equiv_pos_as_xyz
'x, y, z'
'-x, -y, -z'

loop_
_atom_site_label
_atom_site_type_symbol
_atom_site_fract_x
_atom_site_fract_y
_atom_site_fract_z
_atom_site_U_iso_or_equiv
_atom_site_adp_type
_atom_site_occupancy
_atom_site_symmetry_multiplicity
_atom_site_calc_flag
_atom_site_refinement_flags
Ge1 Ge 0.088584(18) 0.09205(2) 0.057237(19) 0.01477(8) Uani 1 1 d .
Si1 Si 0.33089(5) 0.01580(6) 0.33562(6) 0.02406(15) Uani 1 1 d .
C1 C 0.08311(17) 0.26311(18) 0.11082(18) 0.0149(4) Uani 1 1 d .
C2 C 0.01391(17) 0.31202(19) 0.18142(18) 0.0167(4) Uani 1 1 d .
C3 C 0.00393(18) 0.4251(2) 0.1935(2) 0.0217(5) Uani 1 1 d .
H3A H -0.0438 0.4579 0.2394 0.026 Uiso 1 1 calc R
C4 C 0.06214(19) 0.4895(2) 0.1402(2) 0.0247(5) Uani 1 1 d .
H4A H 0.0510 0.5634 0.1459 0.030 Uiso 1 1 calc R
C5 C 0.13676(19) 0.4466(2) 0.0782(2) 0.0222(5) Uani 1 1 d .
H5A H 0.1802 0.4940 0.0456 0.027 Uiso 1 1 calc R
C6 C 0.14834(17) 0.33402(19) 0.06363(18) 0.0171(4) Uani 1 1 d .
C7 C -0.04174(17) 0.26060(19) 0.25622(19) 0.0171(4) Uani 1 1 d .
C8 C -0.16533(18) 0.1887(2) 0.21717(19) 0.0197(4) Uani 1 1 d .
C9 C -0.21517(19) 0.1604(2) 0.2985(2) 0.0242(5) Uani 1 1 d .
H9A H -0.2980 0.1098 0.2724 0.029 Uiso 1 1 calc R
C10 C -0.1459(2) 0.2047(2) 0.4163(2) 0.0264(5) Uani 1 1 d .
H10A H -0.1817 0.1885 0.4720 0.032 Uiso 1 1 calc R
C11 C -0.02442(19) 0.2727(2) 0.4530(2) 0.0233(5) Uani 1 1 d .
H11A H 0.0227 0.3012 0.5335 0.028 Uiso 1 1 calc R
C12 C 0.03033(18) 0.3005(2) 0.37441(19) 0.0187(4) Uani 1 1 d .
C13 C 0.23871(17) 0.29861(19) 0.00533(19) 0.0175(4) Uani 1 1 d .
C14 C 0.35569(18) 0.3485(2) 0.0831(2) 0.0201(4) Uani 1 1 d .
C15 C 0.44202(19) 0.3262(2) 0.0285(2) 0.0259(5) Uani 1 1 d .
H15A H 0.5213 0.3594 0.0794 0.031 Uiso 1 1 calc R
C16 C 0.4143(2) 0.2570(2) -0.0978(2) 0.0290(5) Uani 1 1 d .
H16A H 0.4747 0.2438 -0.1331 0.035 Uiso 1 1 calc R
C17 C 0.2991(2) 0.2064(2) -0.1738(2) 0.0262(5) Uani 1 1 d .
H17A H 0.2807 0.1571 -0.2608 0.031 Uiso 1 1 calc R
C18 C 0.20960(18) 0.2273(2) -0.1236(2) 0.0204(4) Uani 1 1 d .
C19 C -0.24575(18) 0.1449(2) 0.0911(2) 0.0227(5) Uani 1 1 d .
H19A H -0.1949 0.1515 0.0382 0.027 Uiso 1 1 calc R
C20 C -0.33689(19) 0.0031(2) 0.0268(2) 0.0283(5) Uani 1 1 d .
H20A H -0.2953 -0.0535 0.0199 0.042 Uiso 1 1 calc R
H20B H -0.3835 -0.0227 -0.0558 0.042 Uiso 1 1 calc R
H20C H -0.3900 -0.0049 0.0754 0.042 Uiso 1 1 calc R
C21 C -0.3107(2) 0.2341(2) 0.1022(2) 0.0332(6) Uani 1 1 d .
H21A H -0.3619 0.2044 0.0201 0.050 Uiso 1 1 calc R
H21B H -0.2524 0.3234 0.1375 0.050 Uiso 1 1 calc R
H21C H -0.3592 0.2312 0.1559 0.050 Uiso 1 1 calc R
C22 C 0.16501(18) 0.3735(2) 0.4174(2) 0.0230(5) Uani 1 1 d .
H22A H 0.1909 0.3469 0.3424 0.028 Uiso 1 1 calc R
C23 C 0.2303(2) 0.3408(2) 0.5025(2) 0.0273(5) Uani 1 1 d .
H23A H 0.2073 0.2467 0.4609 0.041 Uiso 1 1 calc R
H23B H 0.2094 0.3694 0.5787 0.041 Uiso 1 1 calc R
H23C H 0.3162 0.3854 0.5224 0.041 Uiso 1 1 calc R
C24 C 0.2014(2) 0.5206(2) 0.4810(2) 0.0372(6) Uani 1 1 d .
H24A H 0.1599 0.5409 0.4256 0.056 Uiso 1 1 calc R
H24B H 0.2873 0.5648 0.5011 0.056 Uiso 1 1 calc R
H24C H 0.1803 0.5501 0.5571 0.056 Uiso 1 1 calc R
C25 C 0.38984(19) 0.4280(2) 0.2228(2) 0.0248(5) Uani 1 1 d .
H25A H 0.3146 0.4178 0.2441 0.030 Uiso 1 1 calc R
C26 C 0.4593(2) 0.3796(2) 0.2876(2) 0.0319(6) Uani 1 1 d .
H26A H 0.4791 0.4333 0.3772 0.048 Uiso 1 1 calc R
H26B H 0.5326 0.3856 0.2664 0.048 Uiso 1 1 calc R
H26C H 0.4108 0.2889 0.2607 0.048 Uiso 1 1 calc R
C27 C 0.4586(2) 0.5727(2) 0.2704(2) 0.0388(6) Uani 1 1 d .
H27A H 0.4793 0.6219 0.3604 0.058 Uiso 1 1 calc R
H27B H 0.4091 0.6031 0.2335 0.058 Uiso 1 1 calc R
H27C H 0.5313 0.5855 0.2475 0.058 Uiso 1 1 calc R
C28 C 0.08506(19) 0.1777(2) -0.2082(2) 0.0242(5) Uani 1 1 d .
H28A H 0.0305 0.1814 -0.1575 0.029 Uiso 1 1 calc R
C29 C 0.0809(2) 0.2661(3) -0.2602(2) 0.0349(6) Uani 1 1 d .
H29A H 0.1101 0.3559 -0.1920 0.052 Uiso 1 1 calc R
H29B H -0.0011 0.2381 -0.3084 0.052 Uiso 1 1 calc R
H29C H 0.1310 0.2612 -0.3134 0.052 Uiso 1 1 calc R
C30 C 0.0403(2) 0.0371(2) -0.3127(2) 0.0294(5) Uani 1 1 d .
H30A H 0.0433 -0.0184 -0.2778 0.044 Uiso 1 1 calc R
H30B H 0.0906 0.0314 -0.3658 0.044 Uiso 1 1 calc R
H30C H -0.0417 0.0081 -0.3615 0.044 Uiso 1 1 calc R
C31 C 0.17579(17) 0.08082(19) 0.18570(18) 0.0172(4) Uani 1 1 d .
C32 C 0.23602(18) 0.0575(2) 0.2486(2) 0.0211(5) Uani 1 1 d .
C33 C 0.2858(3) -0.1627(3) 0.2450(3) 0.0581(9) Uani 1 1 d .
H33A H 0.2961 -0.1868 0.1638 0.087 Uiso 1 1 calc R
H33B H 0.2023 -0.2078 0.2343 0.087 Uiso 1 1 calc R
H33C H 0.3352 -0.1877 0.2889 0.087 Uiso 1 1 calc R
C34 C 0.4870(2) 0.1057(4) 0.3540(3) 0.0576(9) Uani 1 1 d .
H34A H 0.4964 0.0807 0.2725 0.086 Uiso 1 1 calc R
H34B H 0.5394 0.0845 0.3994 0.086 Uiso 1 1 calc R
H34C H 0.5077 0.1993 0.3999 0.086 Uiso 1 1 calc R
C35 C 0.3120(2) 0.0619(2) 0.4898(2) 0.0312(5) Uani 1 1 d .
H35A H 0.3629 0.0388 0.5344 0.047 Uiso 1 1 calc R
H35B H 0.2289 0.0155 0.4795 0.047 Uiso 1 1 calc R
H35C H 0.3343 0.1558 0.5368 0.047 Uiso 1 1 calc R

loop_
_atom_site_aniso_label
_atom_site_aniso_U_11
_atom_site_aniso_U_22
_atom_site_aniso_U_33
_atom_site_aniso_U_23
_atom_site_aniso_U_13
_atom_site_aniso_U_12
Ge1 0.01171(11) 0.01408(12) 0.01735(12) 0.00740(9) 0.00354(8) 0.00525(9)
Si1 0.0214(3) 0.0313(3) 0.0315(4) 0.0218(3) 0.0099(3) 0.0159(3)
C1 0.0119(9) 0.0145(10) 0.0156(10) 0.0067(8) 0.0007(8) 0.0053(8)
C2 0.0123(10) 0.0179(10) 0.0154(10) 0.0066(9) -0.0002(8) 0.0056(8)
C3 0.0207(11) 0.0225(11) 0.0250(12) 0.0111(10) 0.0086(9) 0.0134(9)
C4 0.0266(12) 0.0213(11) 0.0320(13) 0.0154(10) 0.0081(10) 0.0147(10)
C5 0.0220(11) 0.0225(11) 0.0272(12) 0.0168(10) 0.0085(9) 0.0089(9)
C6 0.0131(10) 0.0174(10) 0.0182(10) 0.0086(9) 0.0017(8) 0.0050(8)
C7 0.0172(10) 0.0162(10) 0.0207(11) 0.0086(9) 0.0080(8) 0.0104(8)
C8 0.0168(10) 0.0208(11) 0.0226(11) 0.0096(9) 0.0068(9) 0.0110(9)
C9 0.0156(11) 0.0292(12) 0.0306(12) 0.0153(10) 0.0109(9) 0.0107(9)
C10 0.0290(12) 0.0336(13) 0.0280(13) 0.0192(11) 0.0177(10) 0.0174(11)
C11 0.0237(11) 0.0280(12) 0.0208(11) 0.0129(10) 0.0066(9) 0.0132(10)
C12 0.0185(10) 0.0187(10) 0.0198(11) 0.0089(9) 0.0062(9) 0.0099(9)
C13 0.0168(10) 0.0180(10) 0.0247(11) 0.0155(9) 0.0085(9) 0.0079(9)
C14 0.0152(10) 0.0186(10) 0.0270(12) 0.0136(9) 0.0060(9) 0.0048(9)
C15 0.0145(11) 0.0317(12) 0.0330(13) 0.0192(11) 0.0061(9) 0.0075(9)
C16 0.0225(12) 0.0421(14) 0.0378(14) 0.0263(12) 0.0189(11) 0.0186(11)
C17 0.0254(12) 0.0375(13) 0.0235(12) 0.0185(11) 0.0119(10) 0.0159(10)
C18 0.0200(11) 0.0243(11) 0.0258(12) 0.0176(10) 0.0098(9) 0.0112(9)
C19 0.0156(11) 0.0303(12) 0.0244(12) 0.0145(10) 0.0073(9) 0.0106(9)
C20 0.0160(11) 0.0350(13) 0.0266(12) 0.0119(11) 0.0061(9) 0.0078(10)
C21 0.0256(12) 0.0373(14) 0.0372(14) 0.0185(12) 0.0040(11) 0.0170(11)
C22 0.0184(11) 0.0261(12) 0.0205(11) 0.0103(10) 0.0036(9) 0.0078(9)
C23 0.0213(12) 0.0291(12) 0.0250(12) 0.0116(10) 0.0018(9) 0.0083(10)
C24 0.0326(14) 0.0249(13) 0.0399(15) 0.0140(12) -0.0025(11) 0.0046(11)
C25 0.0143(10) 0.0248(12) 0.0255(12) 0.0097(10) 0.0026(9) 0.0024(9)
C26 0.0274(13) 0.0290(13) 0.0270(13) 0.0131(11) -0.0012(10) 0.0029(10)
C27 0.0391(15) 0.0240(13) 0.0392(15) 0.0100(12) 0.0020(12) 0.0096(11)
C28 0.0211(11) 0.0355(13) 0.0229(12) 0.0181(10) 0.0090(9) 0.0142(10)
C29 0.0327(14) 0.0523(16) 0.0378(14) 0.0318(13) 0.0136(11) 0.0250(12)
C30 0.0221(12) 0.0401(14) 0.0252(12) 0.0160(11) 0.0072(10) 0.0129(11)
C31 0.0160(10) 0.0156(10) 0.0184(10) 0.0077(9) 0.0050(8) 0.0062(8)
C32 0.0169(10) 0.0209(11) 0.0253(12) 0.0116(10) 0.0077(9) 0.0074(9)
C33 0.097(3) 0.0437(17) 0.0530(19) 0.0279(16) 0.0251(18) 0.0472(18)
C34 0.0246(14) 0.110(3) 0.079(2) 0.078(2) 0.0200(14) 0.0317(16)
C35 0.0301(13) 0.0413(14) 0.0335(14) 0.0266(12) 0.0087(11) 0.0172(11)

loop_
_atom_type_symbol
_atom_type_description
_atom_type_scat_dispersion_real
_atom_type_scat_dispersion_imag
_atom_type_scat_source
C C 0.0033 0.0016 'International Tables Vol C Tables 4.2.6.8 and 6.1.1.4'
H H 0.0000 0.0000 'International Tables Vol C Tables 4.2.6.8 and 6.1.1.4'
Si Si 0.0817 0.0704 'International Tables Vol C Tables 4.2.6.8 and 6.1.1.4'
Ge Ge 0.1547 1.8001 'International Tables Vol C Tables 4.2.6.8 and 6.1.1.4'

loop_
_geom_angle_atom_site_label_1
_geom_angle_atom_site_label_2
_geom_angle_atom_site_label_3
_geom_angle
_geom_angle_site_symmetry_3
C31 Ge1 C1 114.21(8) .
C31 Ge1 Ge1 109.68(6) 2
C1 Ge1 Ge1 118.05(6) 2
C32 Si1 C34 107.77(11) .
C32 Si1 C35 110.76(10) .
C34 Si1 C35 109.84(13) .
C32 Si1 C33 107.67(12) .
C34 Si1 C33 111.17(17) .
C35 Si1 C33 109.60(13) .
C6 C1 C2 119.65(18) .
C6 C1 Ge1 114.33(14) .
C2 C1 Ge1 125.82(15) .
C3 C2 C1 118.58(19) .
C3 C2 C7 115.86(18) .
C1 C2 C7 125.29(18) .
C4 C3 C2 121.27(19) .
C4 C3 H3A 119.4 .
C2 C3 H3A 119.4 .
C3 C4 C5 120.08(19) .
C3 C4 H4A 120.0 .
C5 C4 H4A 120.0 .
C4 C5 C6 120.2(2) .
C4 C5 H5A 119.9 .
C6 C5 H5A 119.9 .
C5 C6 C1 119.93(18) .
C5 C6 C13 117.75(18) .
C1 C6 C13 122.15(17) .
C8 C7 C12 120.46(19) .
C8 C7 C2 120.84(18) .
C12 C7 C2 118.18(17) .
C9 C8 C7 118.66(19) .
C9 C8 C19 119.35(18) .
C7 C8 C19 121.96(19) .
C10 C9 C8 121.1(2) .
C10 C9 H9A 119.5 .
C8 C9 H9A 119.5 .
C9 C10 C11 119.9(2) .
C9 C10 H10A 120.1 .
C11 C10 H10A 120.1 .
C10 C11 C12 121.4(2) .
C10 C11 H11A 119.3 .
C12 C11 H11A 119.3 .
C11 C12 C7 118.42(19) .
C11 C12 C22 119.84(19) .
C7 C12 C22 121.74(18) .
C18 C13 C14 120.94(18) .
C18 C13 C6 120.58(18) .
C14 C13 C6 118.25(18) .
C15 C14 C13 118.3(2) .
C15 C14 C25 119.76(19) .
C13 C14 C25 121.91(18) .
C16 C15 C14 121.1(2) .
C16 C15 H15A 119.5 .
C14 C15 H15A 119.5 .
C15 C16 C17 120.5(2) .
C15 C16 H16A 119.8 .
C17 C16 H16A 119.8 .
C16 C17 C18 120.6(2) .
C16 C17 H17A 119.7 .
C18 C17 H17A 119.7 .
C17 C18 C13 118.57(19) .
C17 C18 C28 120.06(19) .
C13 C18 C28 121.33(18) .
C8 C19 C20 112.19(18) .
C8 C19 C21 110.70(18) .
C20 C19 C21 109.64(18) .
C8 C19 H19A 108.1 .
C20 C19 H19A 108.1 .
C21 C19 H19A 108.1 .
C19 C20 H20A 109.5 .
C19 C20 H20B 109.5 .
H20A C20 H20B 109.5 .
C19 C20 H20C 109.5 .
H20A C20 H20C 109.5 .
H20B C20 H20C 109.5 .
C19 C21 H21A 109.5 .
C19 C21 H21B 109.5 .
H21A C21 H21B 109.5 .
C19 C21 H21C 109.5 .
H21A C21 H21C 109.5 .
H21B C21 H21C 109.5 .
C12 C22 C23 112.98(18) .
C12 C22 C24 110.98(18) .
C23 C22 C24 109.88(18) .
C12 C22 H22A 107.6 .
C23 C22 H22A 107.6 .
C24 C22 H22A 107.6 .
C22 C23 H23A 109.5 .
C22 C23 H23B 109.5 .
H23A C23 H23B 109.5 .
C22 C23 H23C 109.5 .
H23A C23 H23C 109.5 .
H23B C23 H23C 109.5 .
C22 C24 H24A 109.5 .
C22 C24 H24B 109.5 .
H24A C24 H24B 109.5 .
C22 C24 H24C 109.5 .
H24A C24 H24C 109.5 .
H24B C24 H24C 109.5 .
C14 C25 C27 110.90(19) .
C14 C25 C26 112.36(18) .
C27 C25 C26 111.10(19) .
C14 C25 H25A 107.4 .
C27 C25 H25A 107.4 .
C26 C25 H25A 107.4 .
C25 C26 H26A 109.5 .
C25 C26 H26B 109.5 .
H26A C26 H26B 109.5 .
C25 C26 H26C 109.5 .
H26A C26 H26C 109.5 .
H26B C26 H26C 109.5 .
C25 C27 H27A 109.5 .
C25 C27 H27B 109.5 .
H27A C27 H27B 109.5 .
C25 C27 H27C 109.5 .
H27A C27 H27C 109.5 .
H27B C27 H27C 109.5 .
C18 C28 C29 110.11(19) .
C18 C28 C30 112.56(18) .
C29 C28 C30 110.49(19) .
C18 C28 H28A 107.8 .
C29 C28 H28A 107.8 .
C30 C28 H28A 107.8 .
C28 C29 H29A 109.5 .
C28 C29 H29B 109.5 .
H29A C29 H29B 109.5 .
C28 C29 H29C 109.5 .
H29A C29 H29C 109.5 .
H29B C29 H29C 109.5 .
C28 C30 H30A 109.5 .
C28 C30 H30B 109.5 .
H30A C30 H30B 109.5 .
C28 C30 H30C 109.5 .
H30A C30 H30C 109.5 .
H30B C30 H30C 109.5 .
C32 C31 Ge1 167.38(18) .
C31 C32 Si1 176.14(19) .
Si1 C33 H33A 109.5 .
Si1 C33 H33B 109.5 .
H33A C33 H33B 109.5 .
Si1 C33 H33C 109.5 .
H33A C33 H33C 109.5 .
H33B C33 H33C 109.5 .
Si1 C34 H34A 109.5 .
Si1 C34 H34B 109.5 .
H34A C34 H34B 109.5 .
Si1 C34 H34C 109.5 .
H34A C34 H34C 109.5 .
H34B C34 H34C 109.5 .
Si1 C35 H35A 109.5 .
Si1 C35 H35B 109.5 .
H35A C35 H35B 109.5 .
Si1 C35 H35C 109.5 .
H35A C35 H35C 109.5 .
H35B C35 H35C 109.5 .

loop_
_geom_bond_atom_site_label_1
_geom_bond_atom_site_label_2
_geom_bond_distance
_geom_bond_site_symmetry_2
Ge1 C31 1.911(2) .
Ge1 C1 1.9725(19) .
Ge1 Ge1 2.3224(4) 2
Si1 C32 1.843(2) .
Si1 C34 1.852(3) .
Si1 C35 1.858(2) .
Si1 C33 1.858(3) .
C1 C6 1.406(3) .
C1 C2 1.410(3) .
C2 C3 1.403(3) .
C2 C7 1.501(3) .
C3 C4 1.379(3) .
C3 H3A 0.9500 .
C4 C5 1.385(3) .
C4 H4A 0.9500 .
C5 C6 1.396(3) .
C5 H5A 0.9500 .
C6 C13 1.507(3) .
C7 C8 1.409(3) .
C7 C12 1.414(3) .
C8 C9 1.396(3) .
C8 C19 1.521(3) .
C9 C10 1.382(3) .
C9 H9A 0.9500 .
C10 C11 1.382(3) .
C10 H10A 0.9500 .
C11 C12 1.392(3) .
C11 H11A 0.9500 .
C12 C22 1.527(3) .
C13 C18 1.404(3) .
C13 C14 1.412(3) .
C14 C15 1.394(3) .
C14 C25 1.520(3) .
C15 C16 1.376(3) .
C15 H15A 0.9500 .
C16 C17 1.385(3) .
C16 H16A 0.9500 .
C17 C18 1.399(3) .
C17 H17A 0.9500 .
C18 C28 1.520(3) .
C19 C20 1.538(3) .
C19 C21 1.539(3) .
C19 H19A 1.0000 .
C20 H20A 0.9800 .
C20 H20B 0.9800 .
C20 H20C 0.9800 .
C21 H21A 0.9800 .
C21 H21B 0.9800 .
C21 H21C 0.9800 .
C22 C23 1.528(3) .
C22 C24 1.532(3) .
C22 H22A 1.0000 .
C23 H23A 0.9800 .
C23 H23B 0.9800 .
C23 H23C 0.9800 .
C24 H24A 0.9800 .
C24 H24B 0.9800 .
C24 H24C 0.9800 .
C25 C27 1.531(3) .
C25 C26 1.531(3) .
C25 H25A 1.0000 .
C26 H26A 0.9800 .
C26 H26B 0.9800 .
C26 H26C 0.9800 .
C27 H27A 0.9800 .
C27 H27B 0.9800 .
C27 H27C 0.9800 .
C28 C29 1.526(3) .
C28 C30 1.527(3) .
C28 H28A 1.0000 .
C29 H29A 0.9800 .
C29 H29B 0.9800 .
C29 H29C 0.9800 .
C30 H30A 0.9800 .
C30 H30B 0.9800 .
C30 H30C 0.9800 .
C31 C32 1.205(3) .
C33 H33A 0.9800 .
C33 H33B 0.9800 .
C33 H33C 0.9800 .
C34 H34A 0.9800 .
C34 H34B 0.9800 .
C34 H34C 0.9800 .
C35 H35A 0.9800 .
C35 H35B 0.9800 .
C35 H35C 0.9800 .

loop_
_geom_torsion_atom_site_label_1
_geom_torsion_atom_site_label_2
_geom_torsion_atom_site_label_3
_geom_torsion_atom_site_label_4
_geom_torsion
_geom_torsion_site_symmetry_1
C31 Ge1 C1 C6 110.64(15) .
Ge1 Ge1 C1 C6 -118.23(13) 2
C31 Ge1 C1 C2 -74.63(18) .
Ge1 Ge1 C1 C2 56.50(18) 2
C6 C1 C2 C3 5.5(3) .
Ge1 C1 C2 C3 -168.96(15) .
C6 C1 C2 C7 -168.20(18) .
Ge1 C1 C2 C7 17.3(3) .
C1 C2 C3 C4 -1.4(3) .
C7 C2 C3 C4 172.95(19) .
C2 C3 C4 C5 -3.2(3) .
C3 C4 C5 C6 3.5(3) .
C4 C5 C6 C1 0.7(3) .
C4 C5 C6 C13 -174.76(19) .
C2 C1 C6 C5 -5.2(3) .
Ge1 C1 C6 C5 169.86(15) .
C2 C1 C6 C13 170.01(18) .
Ge1 C1 C6 C13 -14.9(2) .
C3 C2 C7 C8 78.7(2) .
C1 C2 C7 C8 -107.4(2) .
C3 C2 C7 C12 -93.1(2) .
C1 C2 C7 C12 80.8(3) .
C12 C7 C8 C9 1.4(3) .
C2 C7 C8 C9 -170.14(18) .
C12 C7 C8 C19 179.60(18) .
C2 C7 C8 C19 8.0(3) .
C7 C8 C9 C10 1.8(3) .
C19 C8 C9 C10 -176.4(2) .
C8 C9 C10 C11 -3.3(3) .
C9 C10 C11 C12 1.4(3) .
C10 C11 C12 C7 1.8(3) .
C10 C11 C12 C22 -178.8(2) .
C8 C7 C12 C11 -3.2(3) .
C2 C7 C12 C11 168.59(18) .
C8 C7 C12 C22 177.37(19) .
C2 C7 C12 C22 -10.8(3) .
C5 C6 C13 C18 -85.2(2) .
C1 C6 C13 C18 99.4(2) .
C5 C6 C13 C14 89.4(2) .
C1 C6 C13 C14 -86.0(2) .
C18 C13 C14 C15 0.6(3) .
C6 C13 C14 C15 -173.96(18) .
C18 C13 C14 C25 178.92(19) .
C6 C13 C14 C25 4.4(3) .
C13 C14 C15 C16 -0.3(3) .
C25 C14 C15 C16 -178.6(2) .
C14 C15 C16 C17 -0.7(4) .
C15 C16 C17 C18 1.4(4) .
C16 C17 C18 C13 -1.1(3) .
C16 C17 C18 C28 176.6(2) .
C14 C13 C18 C17 0.1(3) .
C6 C13 C18 C17 174.49(19) .
C14 C13 C18 C28 -177.58(19) .
C6 C13 C18 C28 -3.1(3) .
C9 C8 C19 C20 -46.0(3) .
C7 C8 C19 C20 135.9(2) .
C9 C8 C19 C21 76.9(2) .
C7 C8 C19 C21 -101.3(2) .
C11 C12 C22 C23 33.9(3) .
C7 C12 C22 C23 -146.67(19) .
C11 C12 C22 C24 -90.0(2) .
C7 C12 C22 C24 89.4(2) .
C15 C14 C25 C27 74.2(3) .
C13 C14 C25 C27 -104.1(2) .
C15 C14 C25 C26 -50.9(3) .
C13 C14 C25 C26 130.8(2) .
C17 C18 C28 C29 -76.8(3) .
C13 C18 C28 C29 100.8(2) .
C17 C18 C28 C30 47.0(3) .
C13 C18 C28 C30 -135.4(2) .
C1 Ge1 C31 C32 -147.7(8) .
Ge1 Ge1 C31 C32 77.2(8) 2
